data_2233283
loop_
_publ_author_name
'Chen, Xiao-Yan'
'Wang, Han-Chu'
'Zhang, Qian'
'Song, Zhi-Jian'
'Zheng, Fei-Yun'

_publ_section_title
;
 (<i>Z</i>)-Ethyl
 2-(2,4-dimethylbenzylidene)-7-methyl-3-oxo-5-phenyl-3,5-dihydro-2<i>H</i>-thiazolo[3,2-<i>a</i>]pyrimidine-6-carboxylate
;
_journal_coeditor_code RN2098
_journal_issue 1
_journal_name_full 'Acta Crystallographica Section E'
_journal_page_first o127
_journal_paper_doi 10.1107/S1600536811052925
_journal_volume 68
_journal_year 2012
_chemical_formula_iupac 'C25 H24 N2 O3 S'
_chemical_formula_moiety 'C25 H24 N2 O3 S'
_chemical_formula_sum 'C25 H24 N2 O3 S'
_chemical_formula_weight 432.52
_chemical_name_systematic
;
(<i>Z</i>)-Ethyl 2-(2,4-dimethylbenzylidene)-7-methyl-3-oxo-5-phenyl-
3,5-dihydro-2<i>H</i>-thiazolo[3,2-<i>a</i>]pyrimidine-6-carboxylate
;
_space_group_IT_number 14
_symmetry_cell_setting monoclinic
_symmetry_space_group_name_Hall '-P 2yn'
_symmetry_space_group_name_H-M 'P 1 21/n 1'
_atom_sites_solution_hydrogens geom
_atom_sites_solution_primary direct
_atom_sites_solution_secondary difmap
_audit_creation_method SHELXL-97
_cell_angle_alpha 90.00
_cell_angle_beta 90.682(10)
_cell_angle_gamma 90.00
_cell_formula_units_Z 4
_cell_length_a 9.690(5)
_cell_length_b 10.620(5)
_cell_length_c 21.692(12)
_cell_measurement_reflns_used 2729
_cell_measurement_temperature 293(2)
_cell_measurement_theta_max 56.269
_cell_measurement_theta_min 5.368
_cell_volume 2232(2)
_computing_cell_refinement 'SAINT (Bruker, 2002)'
_computing_data_collection 'SMART (Bruker, 2002)'
_computing_data_reduction 'SAINT (Bruker, 2002)'
_computing_molecular_graphics 'SHELXTL (Sheldrick, 2008)'
_computing_publication_material 'SHELXTL (Sheldrick, 2008)'
_computing_structure_refinement 'SHELXL97 (Sheldrick, 2008)'
_computing_structure_solution 'SHELXS97 (Sheldrick, 2008)'
_diffrn_ambient_temperature 293(2)
_diffrn_measured_fraction_theta_full 0.972
_diffrn_measured_fraction_theta_max 0.972
_diffrn_measurement_device_type 'Bruker SMART CCD area-detector'
_diffrn_measurement_method 'phi and omega scans'
_diffrn_radiation_monochromator graphite
_diffrn_radiation_source 'fine-focus sealed tube'
_diffrn_radiation_type MoK\a
_diffrn_radiation_wavelength 0.71073
_diffrn_reflns_av_R_equivalents 0.0255
_diffrn_reflns_av_sigmaI/netI 0.0381
_diffrn_reflns_limit_h_max 11
_diffrn_reflns_limit_h_min -11
_diffrn_reflns_limit_k_max 11
_diffrn_reflns_limit_k_min -13
_diffrn_reflns_limit_l_max 26
_diffrn_reflns_limit_l_min -15
_diffrn_reflns_number 8761
_diffrn_reflns_theta_full 26.00
_diffrn_reflns_theta_max 26.00
_diffrn_reflns_theta_min 1.88
_exptl_absorpt_coefficient_mu 0.174
_exptl_absorpt_correction_T_max 1.0000
_exptl_absorpt_correction_T_min 0.6754
_exptl_absorpt_correction_type multi-scan
_exptl_absorpt_process_details '(SADABS; Bruker, 2002)'
_exptl_crystal_colour green
_exptl_crystal_density_diffrn 1.287
_exptl_crystal_density_method 'not measured'
_exptl_crystal_description prismatic
_exptl_crystal_F_000 912
_exptl_crystal_size_max 0.317
_exptl_crystal_size_mid 0.268
_exptl_crystal_size_min 0.159
_refine_diff_density_max 0.305
_refine_diff_density_min -0.263
_refine_ls_extinction_method none
_refine_ls_goodness_of_fit_ref 1.013
_refine_ls_hydrogen_treatment constr
_refine_ls_matrix_type full
_refine_ls_number_parameters 284
_refine_ls_number_reflns 4257
_refine_ls_number_restraints 0
_refine_ls_restrained_S_all 1.013
_refine_ls_R_factor_all 0.0705
_refine_ls_R_factor_gt 0.0502
_refine_ls_shift/su_max 0.003
_refine_ls_shift/su_mean 0.000
_refine_ls_structure_factor_coef Fsqd
_refine_ls_weighting_details 'calc w=1/[\s^2^(Fo^2^)+(0.0949P)^2^+0.0000P] where P=(Fo^2^+2Fc^2^)/3'
_refine_ls_weighting_scheme calc
_refine_ls_wR_factor_gt 0.1370
_refine_ls_wR_factor_ref 0.1550
_reflns_number_gt 3096
_reflns_number_total 4257
_reflns_threshold_expression I>2sigma(I)
_cod_data_source_file rn2098.cif
_cod_data_source_block I
_cod_original_sg_symbol_H-M 'P 21/n'
_cod_database_code 2233283
_cod_database_fobs_code 2233283

loop_
_symmetry_equiv_pos_as_xyz
'x, y, z'
'-x+1/2, y+1/2, -z+1/2'
'-x, -y, -z'
'x-1/2, -y-1/2, z-1/2'

loop_
_atom_site_type_symbol
_atom_site_label
_atom_site_fract_x
_atom_site_fract_y
_atom_site_fract_z
_atom_site_U_iso_or_equiv
_atom_site_adp_type
_atom_site_calc_flag
_atom_site_refinement_flags
_atom_site_occupancy
_atom_site_symmetry_multiplicity
S S1 0.39630(6) 0.68577(5) 1.02581(2) 0.0468(2) Uani d . 1 1
N N1 0.51571(17) 0.71961(14) 0.92082(7) 0.0387(4) Uani d . 1 1
N N2 0.58867(19) 0.85690(16) 1.00033(8) 0.0473(4) Uani d . 1 1
O O1 0.43929(16) 0.55550(13) 0.86185(6) 0.0527(4) Uani d . 1 1
O O2 0.8683(2) 1.0158(2) 0.86481(10) 0.0999(7) Uani d . 1 1
O O3 0.78414(18) 0.86963(17) 0.80152(7) 0.0651(5) Uani d . 1 1
C C1 0.4398(2) 0.61190(18) 0.91047(9) 0.0397(5) Uani d . 1 1
C C2 0.3609(2) 0.57762(18) 0.96664(9) 0.0402(5) Uani d . 1 1
C C3 0.5139(2) 0.76745(18) 0.97952(9) 0.0412(5) Uani d . 1 1
C C4 0.6868(2) 0.90740(19) 0.95937(10) 0.0472(5) Uani d . 1 1
C C5 0.6901(2) 0.87651(19) 0.89920(10) 0.0461(5) Uani d . 1 1
C C6 0.5836(2) 0.78885(18) 0.87051(9) 0.0422(5) Uani d . 1 1
H H6 0.6312 0.7281 0.8442 0.051 Uiso calc R 1 1
C C7 0.4768(2) 0.8581(2) 0.83166(9) 0.0440(5) Uani d . 1 1
C C8 0.4347(3) 0.8122(2) 0.77469(10) 0.0634(7) Uani d . 1 1
H H8 0.4738 0.7389 0.7592 0.076 Uiso calc R 1 1
C C9 0.3338(3) 0.8758(3) 0.74073(11) 0.0804(9) Uani d . 1 1
H H9 0.3056 0.8445 0.7026 0.097 Uiso calc R 1 1
C C10 0.2761(3) 0.9832(3) 0.76279(13) 0.0779(8) Uani d . 1 1
H H10 0.2089 1.0253 0.7398 0.093 Uiso calc R 1 1
C C11 0.3176(3) 1.0286(3) 0.81878(13) 0.0758(8) Uani d . 1 1
H H11 0.2780 1.1018 0.8341 0.091 Uiso calc R 1 1
C C12 0.4174(3) 0.9670(2) 0.85291(11) 0.0588(6) Uani d . 1 1
H H12 0.4451 0.9996 0.8909 0.071 Uiso calc R 1 1
C C13 0.7847(3) 0.9961(2) 0.99124(12) 0.0617(6) Uani d . 1 1
H H13A 0.8750 0.9871 0.9741 0.093 Uiso calc R 1 1
H H13B 0.7883 0.9770 1.0345 0.093 Uiso calc R 1 1
H H13C 0.7533 1.0811 0.9855 0.093 Uiso calc R 1 1
C C14 0.7908(2) 0.9298(2) 0.85547(12) 0.0584(6) Uani d . 1 1
C C15 0.8700(3) 0.9143(3) 0.75156(13) 0.0813(9) Uani d . 1 1
H H15A 0.9639 0.9276 0.7661 0.098 Uiso calc R 1 1
H H15B 0.8346 0.9933 0.7354 0.098 Uiso calc R 1 1
C C16 0.8664(4) 0.8162(4) 0.70314(14) 0.1146(14) Uani d . 1 1
H H16A 0.9010 0.7385 0.7198 0.172 Uiso calc R 1 1
H H16B 0.9227 0.8420 0.6693 0.172 Uiso calc R 1 1
H H16C 0.7730 0.8045 0.6889 0.172 Uiso calc R 1 1
C C17 0.2755(2) 0.47861(18) 0.96532(9) 0.0441(5) Uani d . 1 1
H H17 0.2744 0.4352 0.9281 0.053 Uiso calc R 1 1
C C18 0.1845(2) 0.42670(18) 1.01130(9) 0.0431(5) Uani d . 1 1
C C19 0.0866(2) 0.33502(19) 0.99376(10) 0.0473(5) Uani d . 1 1
C C20 -0.0026(2) 0.2895(2) 1.03827(11) 0.0540(6) Uani d . 1 1
H H20 -0.0680 0.2298 1.0265 0.065 Uiso calc R 1 1
C C21 0.0007(2) 0.3284(2) 1.09903(11) 0.0536(6) Uani d . 1 1
C C22 0.0988(3) 0.4159(2) 1.11590(11) 0.0581(6) Uani d . 1 1
H H22 0.1048 0.4426 1.1567 0.070 Uiso calc R 1 1
C C23 0.1885(2) 0.4647(2) 1.07309(10) 0.0531(6) Uani d . 1 1
H H23 0.2533 0.5243 1.0856 0.064 Uiso calc R 1 1
C C24 0.0761(3) 0.2857(2) 0.92891(11) 0.0661(7) Uani d . 1 1
H H24A 0.0026 0.2253 0.9261 0.099 Uiso calc R 1 1
H H24B 0.1615 0.2461 0.9180 0.099 Uiso calc R 1 1
H H24C 0.0575 0.3541 0.9011 0.099 Uiso calc R 1 1
C C25 -0.1005(3) 0.2774(3) 1.14450(13) 0.0756(8) Uani d . 1 1
H H25A -0.1877 0.3191 1.1390 0.113 Uiso calc R 1 1
H H25B -0.0666 0.2920 1.1856 0.113 Uiso calc R 1 1
H H25C -0.1121 0.1886 1.1380 0.113 Uiso calc R 1 1

loop_
_atom_site_aniso_label
_atom_site_aniso_U_11
_atom_site_aniso_U_22
_atom_site_aniso_U_33
_atom_site_aniso_U_12
_atom_site_aniso_U_13
_atom_site_aniso_U_23
S1 0.0540(4) 0.0431(3) 0.0435(3) -0.0012(2) 0.0112(2) -0.0006(2)
N1 0.0400(10) 0.0354(8) 0.0408(8) -0.0022(7) 0.0049(7) 0.0019(7)
N2 0.0497(11) 0.0405(9) 0.0519(10) -0.0045(8) 0.0026(8) -0.0055(8)
O1 0.0612(10) 0.0505(8) 0.0468(8) -0.0109(8) 0.0111(7) -0.0067(7)
O2 0.0972(16) 0.0951(15) 0.1080(16) -0.0585(13) 0.0217(13) -0.0015(12)
O3 0.0577(11) 0.0771(11) 0.0608(10) -0.0177(9) 0.0164(8) 0.0117(9)
C1 0.0376(12) 0.0378(11) 0.0438(10) 0.0017(9) 0.0021(9) 0.0017(8)
C2 0.0400(12) 0.0369(10) 0.0439(10) 0.0044(9) 0.0060(9) 0.0021(8)
C3 0.0415(12) 0.0366(10) 0.0456(10) 0.0046(9) 0.0022(9) -0.0005(8)
C4 0.0413(12) 0.0371(11) 0.0632(13) -0.0003(9) -0.0019(10) -0.0001(9)
C5 0.0373(12) 0.0406(11) 0.0603(13) -0.0037(9) 0.0015(10) 0.0049(9)
C6 0.0418(12) 0.0397(10) 0.0452(10) -0.0054(9) 0.0100(9) 0.0007(8)
C7 0.0407(12) 0.0499(12) 0.0415(10) -0.0111(10) 0.0068(9) 0.0074(9)
C8 0.0696(18) 0.0719(16) 0.0489(12) -0.0138(14) 0.0042(12) -0.0001(11)
C9 0.081(2) 0.114(2) 0.0459(13) -0.025(2) -0.0126(13) 0.0155(15)
C10 0.0650(18) 0.099(2) 0.0694(17) -0.0022(17) -0.0061(14) 0.0363(16)
C11 0.0722(19) 0.0745(18) 0.0805(18) 0.0164(15) -0.0016(15) 0.0167(14)
C12 0.0576(15) 0.0614(15) 0.0575(13) 0.0065(12) -0.0022(11) 0.0037(11)
C13 0.0550(15) 0.0507(13) 0.0792(16) -0.0102(11) -0.0052(12) -0.0043(12)
C14 0.0442(14) 0.0568(14) 0.0743(16) -0.0075(12) 0.0021(12) 0.0128(12)
C15 0.0662(18) 0.104(2) 0.0741(17) -0.0152(16) 0.0208(14) 0.0375(16)
C16 0.136(3) 0.149(3) 0.0596(17) -0.023(3) 0.036(2) 0.0160(19)
C17 0.0451(12) 0.0391(11) 0.0481(11) 0.0002(9) 0.0053(9) 0.0026(9)
C18 0.0418(12) 0.0353(10) 0.0522(11) 0.0026(9) 0.0071(9) 0.0063(9)
C19 0.0460(13) 0.0367(10) 0.0593(12) 0.0020(9) 0.0045(10) 0.0072(9)
C20 0.0431(13) 0.0434(12) 0.0756(15) -0.0036(10) 0.0054(11) 0.0103(11)
C21 0.0441(14) 0.0498(13) 0.0672(14) 0.0066(11) 0.0131(11) 0.0167(11)
C22 0.0598(15) 0.0613(14) 0.0533(13) -0.0009(12) 0.0116(11) 0.0082(11)
C23 0.0547(14) 0.0499(12) 0.0548(12) -0.0096(11) 0.0084(10) 0.0041(10)
C24 0.0727(18) 0.0569(14) 0.0688(15) -0.0175(13) 0.0074(13) -0.0034(12)
C25 0.0597(17) 0.0840(18) 0.0836(18) -0.0012(15) 0.0216(14) 0.0293(15)

loop_
_atom_type_symbol
_atom_type_description
_atom_type_scat_dispersion_real
_atom_type_scat_dispersion_imag
_atom_type_scat_source
C C 0.0033 0.0016 'International Tables Vol C Tables 4.2.6.8 and 6.1.1.4'
H H 0.0000 0.0000 'International Tables Vol C Tables 4.2.6.8 and 6.1.1.4'
N N 0.0061 0.0033 'International Tables Vol C Tables 4.2.6.8 and 6.1.1.4'
O O 0.0106 0.0060 'International Tables Vol C Tables 4.2.6.8 and 6.1.1.4'
S S 0.1246 0.1234 'International Tables Vol C Tables 4.2.6.8 and 6.1.1.4'

loop_
_geom_angle_atom_site_label_1
_geom_angle_atom_site_label_2
_geom_angle_atom_site_label_3
_geom_angle
C2 S1 C3 91.59(10)
C3 N1 C1 116.53(16)
C3 N1 C6 120.82(16)
C1 N1 C6 122.33(16)
C3 N2 C4 116.34(17)
C14 O3 C15 118.4(2)
O1 C1 N1 123.26(18)
O1 C1 C2 126.39(19)
N1 C1 C2 110.34(16)
C17 C2 C1 119.81(18)
C17 C2 S1 130.25(16)
C1 C2 S1 109.90(14)
N2 C3 N1 126.29(19)
N2 C3 S1 122.38(16)
N1 C3 S1 111.30(15)
C5 C4 N2 122.71(19)
C5 C4 C13 125.3(2)
N2 C4 C13 112.00(19)
C4 C5 C14 123.4(2)
C4 C5 C6 121.52(19)
C14 C5 C6 114.95(19)
N1 C6 C7 110.19(17)
N1 C6 C5 108.00(16)
C7 C6 C5 112.74(17)
N1 C6 H6 108.6
C7 C6 H6 108.6
C5 C6 H6 108.6
C12 C7 C8 118.4(2)
C12 C7 C6 120.47(18)
C8 C7 C6 121.1(2)
C7 C8 C9 119.9(3)
C7 C8 H8 120.0
C9 C8 H8 120.0
C10 C9 C8 120.7(3)
C10 C9 H9 119.7
C8 C9 H9 119.7
C9 C10 C11 119.5(3)
C9 C10 H10 120.3
C11 C10 H10 120.3
C10 C11 C12 120.6(3)
C10 C11 H11 119.7
C12 C11 H11 119.7
C7 C12 C11 120.9(2)
C7 C12 H12 119.5
C11 C12 H12 119.5
C4 C13 H13A 109.5
C4 C13 H13B 109.5
H13A C13 H13B 109.5
C4 C13 H13C 109.5
H13A C13 H13C 109.5
H13B C13 H13C 109.5
O2 C14 O3 122.5(2)
O2 C14 C5 126.8(2)
O3 C14 C5 110.7(2)
O3 C15 C16 106.9(2)
O3 C15 H15A 110.3
C16 C15 H15A 110.3
O3 C15 H15B 110.3
C16 C15 H15B 110.3
H15A C15 H15B 108.6
C15 C16 H16A 109.5
C15 C16 H16B 109.5
H16A C16 H16B 109.5
C15 C16 H16C 109.5
H16A C16 H16C 109.5
H16B C16 H16C 109.5
C2 C17 C18 131.74(19)
C2 C17 H17 114.1
C18 C17 H17 114.1
C23 C18 C19 117.94(19)
C23 C18 C17 122.7(2)
C19 C18 C17 119.39(19)
C20 C19 C18 118.4(2)
C20 C19 C24 119.5(2)
C18 C19 C24 122.1(2)
C21 C20 C19 123.4(2)
C21 C20 H20 118.3
C19 C20 H20 118.3
C22 C21 C20 117.6(2)
C22 C21 C25 121.6(2)
C20 C21 C25 120.7(2)
C21 C22 C23 120.9(2)
C21 C22 H22 119.6
C23 C22 H22 119.6
C22 C23 C18 121.7(2)
C22 C23 H23 119.1
C18 C23 H23 119.1
C19 C24 H24A 109.5
C19 C24 H24B 109.5
H24A C24 H24B 109.5
C19 C24 H24C 109.5
H24A C24 H24C 109.5
H24B C24 H24C 109.5
C21 C25 H25A 109.5
C21 C25 H25B 109.5
H25A C25 H25B 109.5
C21 C25 H25C 109.5
H25A C25 H25C 109.5
H25B C25 H25C 109.5

loop_
_geom_bond_atom_site_label_1
_geom_bond_atom_site_label_2
_geom_bond_distance
S1 C2 1.753(2)
S1 C3 1.757(2)
N1 C3 1.371(3)
N1 C1 1.377(3)
N1 C6 1.477(2)
N2 C3 1.274(3)
N2 C4 1.415(3)
O1 C1 1.213(2)
O2 C14 1.198(3)
O3 C14 1.334(3)
O3 C15 1.454(3)
C1 C2 1.491(3)
C2 C17 1.338(3)
C4 C5 1.347(3)
C4 C13 1.500(3)
C5 C14 1.481(3)
C5 C6 1.518(3)
C6 C7 1.517(3)
C6 H6 0.9800
C7 C12 1.374(3)
C7 C8 1.385(3)
C8 C9 1.392(4)
C8 H8 0.9300
C9 C10 1.360(4)
C9 H9 0.9300
C10 C11 1.363(4)
C10 H10 0.9300
C11 C12 1.377(3)
C11 H11 0.9300
C12 H12 0.9300
C13 H13A 0.9600
C13 H13B 0.9600
C13 H13C 0.9600
C15 C16 1.480(4)
C15 H15A 0.9700
C15 H15B 0.9700
C16 H16A 0.9600
C16 H16B 0.9600
C16 H16C 0.9600
C17 C18 1.448(3)
C17 H17 0.9300
C18 C23 1.400(3)
C18 C19 1.409(3)
C19 C20 1.390(3)
C19 C24 1.504(3)
C20 C21 1.381(3)
C20 H20 0.9300
C21 C22 1.376(3)
C21 C25 1.501(3)
C22 C23 1.380(3)
C22 H22 0.9300
C23 H23 0.9300
C24 H24A 0.9600
C24 H24B 0.9600
C24 H24C 0.9600
C25 H25A 0.9600
C25 H25B 0.9600
C25 H25C 0.9600

loop_
_geom_torsion_atom_site_label_1
_geom_torsion_atom_site_label_2
_geom_torsion_atom_site_label_3
_geom_torsion_atom_site_label_4
_geom_torsion
C3 N1 C1 O1 -175.24(19)
C6 N1 C1 O1 11.3(3)
C3 N1 C1 C2 5.0(2)
C6 N1 C1 C2 -168.54(17)
O1 C1 C2 C17 -2.7(3)
N1 C1 C2 C17 177.07(17)
O1 C1 C2 S1 179.15(18)
N1 C1 C2 S1 -1.1(2)
C3 S1 C2 C17 -180.0(2)
C3 S1 C2 C1 -2.08(15)
C4 N2 C3 N1 -2.9(3)
C4 N2 C3 S1 174.98(15)
C1 N1 C3 N2 171.51(19)
C6 N1 C3 N2 -14.9(3)
C1 N1 C3 S1 -6.6(2)
C6 N1 C3 S1 166.99(14)
C2 S1 C3 N2 -173.40(18)
C2 S1 C3 N1 4.81(15)
C3 N2 C4 C5 9.0(3)
C3 N2 C4 C13 -170.39(18)
N2 C4 C5 C14 179.09(19)
C13 C4 C5 C14 -1.6(4)
N2 C4 C5 C6 2.8(3)
C13 C4 C5 C6 -178.0(2)
C3 N1 C6 C7 -100.3(2)
C1 N1 C6 C7 73.0(2)
C3 N1 C6 C5 23.3(3)
C1 N1 C6 C5 -163.48(17)
C4 C5 C6 N1 -17.7(3)
C14 C5 C6 N1 165.70(18)
C4 C5 C6 C7 104.3(2)
C14 C5 C6 C7 -72.3(2)
N1 C6 C7 C12 76.0(2)
C5 C6 C7 C12 -44.7(3)
N1 C6 C7 C8 -102.7(2)
C5 C6 C7 C8 136.6(2)
C12 C7 C8 C9 -0.5(3)
C6 C7 C8 C9 178.3(2)
C7 C8 C9 C10 0.2(4)
C8 C9 C10 C11 -0.1(4)
C9 C10 C11 C12 0.2(4)
C8 C7 C12 C11 0.6(3)
C6 C7 C12 C11 -178.1(2)
C10 C11 C12 C7 -0.5(4)
C15 O3 C14 O2 -2.9(4)
C15 O3 C14 C5 176.3(2)
C4 C5 C14 O2 -10.0(4)
C6 C5 C14 O2 166.5(2)
C4 C5 C14 O3 170.8(2)
C6 C5 C14 O3 -12.6(3)
C14 O3 C15 C16 167.7(3)
C1 C2 C17 C18 -177.9(2)
S1 C2 C17 C18 -0.2(4)
C2 C17 C18 C23 -11.2(4)
C2 C17 C18 C19 168.2(2)
C23 C18 C19 C20 1.5(3)
C17 C18 C19 C20 -177.96(19)
C23 C18 C19 C24 -178.5(2)
C17 C18 C19 C24 2.0(3)
C18 C19 C20 C21 -0.8(3)
C24 C19 C20 C21 179.2(2)
C19 C20 C21 C22 -0.6(3)
C19 C20 C21 C25 178.7(2)
C20 C21 C22 C23 1.3(3)
C25 C21 C22 C23 -178.0(2)
C21 C22 C23 C18 -0.6(4)
C19 C18 C23 C22 -0.9(3)
C17 C18 C23 C22 178.6(2)
